data_1547244
loop_
_publ_author_name
'Stuart L Hancock'
'Mary F. Mahon'
'Matthew D. Jones'

_publ_section_title
;
 Monomeric Ti(IV) Homopiperazine Complexes and their Exploitation for the
 Ring Opening Polymerisation of rac-Lactide
;
_journal_name_full 'Chemistry Central Journal'
_journal_page_first 135
_journal_paper_doi 10.1186/1752-153X-7-135
_journal_volume 7
_journal_year 2013
_chemical_formula_sum 'C35 H56 N2 O4 Ti'
_chemical_formula_weight 616.72
_space_group_IT_number 2
_symmetry_cell_setting triclinic
_symmetry_space_group_name_Hall '-P 1'
_symmetry_space_group_name_H-M 'P -1'
_atom_sites_solution_hydrogens geom
_atom_sites_solution_primary direct
_atom_sites_solution_secondary difmap
_cell_angle_alpha 83.037(7)
_cell_angle_beta 71.297(6)
_cell_angle_gamma 89.540(5)
_cell_formula_units_Z 2
_cell_length_a 11.2340(14)
_cell_length_b 12.4310(17)
_cell_length_c 13.3470(12)
_cell_measurement_reflns_used 31196
_cell_measurement_temperature 150(2)
_cell_measurement_theta_max 27.48
_cell_measurement_theta_min 3.51
_cell_volume 1751.5(4)
_computing_cell_refinement 'HKL Scalepack (Otwinski & Minor, 1997)'
_computing_data_collection 'Collect (Nonius BV, 1997-2000)'
_computing_data_reduction 'HKL Denzo & Scalepack (Otwinski & Minor 1997)'
_computing_molecular_graphics 'Ortep-3 for Windows (Farrugia, 1997)'
_computing_publication_material 'WinGX publication routines (Farrugia, 1999)'
_computing_structure_refinement 'SHELXL-97 (Sheldrick, 1997)'
_computing_structure_solution
;
 SIR97- Altomare A., Burla M.C., Camalli M., Cascarano G.L., Giacovazzo C. ,
 Guagliardi A., Moliterni A.G.G., Polidori G.,Spagna R.
 (1999) J. Appl. Cryst. 32, 115-119.
;
_diffrn_ambient_temperature 150(2)
_diffrn_measured_fraction_theta_full 0.988
_diffrn_measured_fraction_theta_max 0.988
_diffrn_measurement_device_type 'nonius kappa ccd'
_diffrn_measurement_method ccd
_diffrn_radiation_monochromator graphite
_diffrn_radiation_source 'fine-focus sealed tube'
_diffrn_radiation_type MoK\a
_diffrn_radiation_wavelength 0.71073
_diffrn_reflns_av_R_equivalents 0.0877
_diffrn_reflns_av_sigmaI/netI 0.0791
_diffrn_reflns_limit_h_max 14
_diffrn_reflns_limit_h_min -14
_diffrn_reflns_limit_k_max 16
_diffrn_reflns_limit_k_min -16
_diffrn_reflns_limit_l_max 17
_diffrn_reflns_limit_l_min -17
_diffrn_reflns_number 36743
_diffrn_reflns_theta_full 27.52
_diffrn_reflns_theta_max 27.52
_diffrn_reflns_theta_min 3.75
_exptl_absorpt_coefficient_mu 0.282
_exptl_absorpt_correction_type none
_exptl_crystal_colour yellow
_exptl_crystal_density_diffrn 1.169
_exptl_crystal_density_method 'not measured'
_exptl_crystal_description block
_exptl_crystal_F_000 668
_exptl_crystal_size_max 0.20
_exptl_crystal_size_mid 0.15
_exptl_crystal_size_min 0.10
_refine_diff_density_max 0.299
_refine_diff_density_min -0.473
_refine_diff_density_rms 0.068
_refine_ls_extinction_method none
_refine_ls_goodness_of_fit_ref 1.034
_refine_ls_hydrogen_treatment constr
_refine_ls_matrix_type full
_refine_ls_number_parameters 391
_refine_ls_number_reflns 7965
_refine_ls_number_restraints 0
_refine_ls_restrained_S_all 1.034
_refine_ls_R_factor_all 0.1066
_refine_ls_R_factor_gt 0.0564
_refine_ls_shift/su_max 0.001
_refine_ls_shift/su_mean 0.000
_refine_ls_structure_factor_coef Fsqd
_refine_ls_weighting_details 'calc w=1/[\s^2^(Fo^2^)+(0.0718P)^2^+0.5030P] where P=(Fo^2^+2Fc^2^)/3'
_refine_ls_weighting_scheme calc
_refine_ls_wR_factor_gt 0.1265
_refine_ls_wR_factor_ref 0.1497
_reflns_number_gt 5158
_reflns_number_total 7965
_reflns_threshold_expression >2sigma(I)
_cod_data_source_file 13065_2013_669_MOESM1_ESM.cif
_cod_data_source_block Ti(2)(OiPr)2
_cod_depositor_comments
;
The following automatic conversions were performed:

'_symmetry_cell_setting' value 'Triclinic' changed to 'triclinic'
according to the built-in table from CIF Core dictionary named
'cif_core.dic' version 2.4.1 from 2010-06-29.

Automatic conversion script
Id: cif_fix_values 5376 2017-05-30 11:51:03Z andrius 
;
_cod_original_sg_symbol_H-M P-1
_cod_database_code 1547244

loop_
_symmetry_equiv_pos_as_xyz
'x, y, z'
'-x, -y, -z'

loop_
_atom_site_label
_atom_site_type_symbol
_atom_site_fract_x
_atom_site_fract_y
_atom_site_fract_z
_atom_site_U_iso_or_equiv
_atom_site_adp_type
_atom_site_occupancy
_atom_site_symmetry_multiplicity
_atom_site_calc_flag
_atom_site_refinement_flags
_atom_site_disorder_assembly
_atom_site_disorder_group
Ti1 Ti 0.41382(4) 0.17662(3) 0.76976(3) 0.02966(14) Uani 1 1 d . . .
O1 O 0.32954(16) 0.10696(14) 0.90255(13) 0.0381(4) Uani 1 1 d . . .
N1 N 0.56073(18) 0.05359(15) 0.70182(15) 0.0310(4) Uani 1 1 d . . .
C1 C 0.2012(3) 0.0721(2) 0.9544(2) 0.0423(6) Uani 1 1 d . . .
H1 H 0.1602 0.0649 0.8990 0.051 Uiso 1 1 calc R . .
O2 O 0.51997(17) 0.24462(14) 0.82392(13) 0.0372(4) Uani 1 1 d . . .
N2 N 0.55597(18) 0.24587(15) 0.60312(15) 0.0309(4) Uani 1 1 d . . .
C2 C 0.1343(3) 0.1566(3) 1.0232(3) 0.0629(9) Uani 1 1 d . . .
H2A H 0.1706 0.1609 1.0804 0.094 Uiso 1 1 calc R . .
H2B H 0.0447 0.1363 1.0544 0.094 Uiso 1 1 calc R . .
H2C H 0.1444 0.2273 0.9795 0.094 Uiso 1 1 calc R . .
O3 O 0.32594(15) 0.08419(12) 0.70554(12) 0.0307(4) Uani 1 1 d . . .
C3 C 0.1964(3) -0.0374(2) 1.0193(2) 0.0575(8) Uani 1 1 d . . .
H3A H 0.2321 -0.0916 0.9713 0.086 Uiso 1 1 calc R . .
H3B H 0.1089 -0.0583 1.0606 0.086 Uiso 1 1 calc R . .
H3C H 0.2451 -0.0331 1.0679 0.086 Uiso 1 1 calc R . .
O4 O 0.31104(16) 0.29154(13) 0.74792(13) 0.0334(4) Uani 1 1 d . . .
C4 C 0.5417(3) 0.2533(2) 0.9216(2) 0.0425(6) Uani 1 1 d . . .
H4 H 0.5263 0.1806 0.9657 0.051 Uiso 1 1 calc R . .
C5 C 0.4518(4) 0.3322(4) 0.9807(3) 0.0807(12) Uani 1 1 d . . .
H5A H 0.4676 0.4039 0.9386 0.121 Uiso 1 1 calc R . .
H5B H 0.4640 0.3365 1.0496 0.121 Uiso 1 1 calc R . .
H5C H 0.3652 0.3075 0.9924 0.121 Uiso 1 1 calc R . .
C6 C 0.6772(3) 0.2911(2) 0.9003(2) 0.0522(7) Uani 1 1 d . . .
H6A H 0.7344 0.2396 0.8606 0.078 Uiso 1 1 calc R . .
H6B H 0.6920 0.2950 0.9683 0.078 Uiso 1 1 calc R . .
H6C H 0.6923 0.3630 0.8584 0.078 Uiso 1 1 calc R . .
C7 C 0.3053(2) -0.02374(18) 0.72535(18) 0.0300(5) Uani 1 1 d . . .
C8 C 0.3907(2) -0.09360(19) 0.75505(19) 0.0317(5) Uani 1 1 d . . .
C9 C 0.3626(2) -0.20541(19) 0.77800(19) 0.0338(5) Uani 1 1 d . . .
H9 H 0.4215 -0.2517 0.7973 0.041 Uiso 1 1 calc R . .
C10 C 0.2526(2) -0.25128(19) 0.77374(19) 0.0341(5) Uani 1 1 d . . .
C11 C 0.1713(2) -0.17969(19) 0.74077(19) 0.0350(5) Uani 1 1 d . . .
H11 H 0.0957 -0.2087 0.7358 0.042 Uiso 1 1 calc R . .
C12 C 0.1955(2) -0.06887(19) 0.71516(19) 0.0315(5) Uani 1 1 d . . .
C13 C 0.1061(3) 0.0044(2) 0.6788(2) 0.0423(6) Uani 1 1 d . . .
H13A H 0.0502 -0.0389 0.6549 0.063 Uiso 1 1 calc R . .
H13B H 0.1540 0.0579 0.6198 0.063 Uiso 1 1 calc R . .
H13C H 0.0559 0.0418 0.7381 0.063 Uiso 1 1 calc R . .
C14 C 0.2169(3) -0.3721(2) 0.8035(2) 0.0402(6) Uani 1 1 d . . .
C15 C 0.1007(4) -0.3877(3) 0.9023(3) 0.0736(11) Uani 1 1 d . . .
H15A H 0.0776 -0.4651 0.9215 0.110 Uiso 1 1 calc R . .
H15B H 0.0310 -0.3485 0.8875 0.110 Uiso 1 1 calc R . .
H15C H 0.1189 -0.3595 0.9615 0.110 Uiso 1 1 calc R . .
C16 C 0.1870(3) -0.4169(2) 0.7114(3) 0.0550(8) Uani 1 1 d . . .
H16A H 0.1562 -0.4925 0.7336 0.083 Uiso 1 1 calc R . .
H16B H 0.2634 -0.4134 0.6493 0.083 Uiso 1 1 calc R . .
H16C H 0.1223 -0.3735 0.6926 0.083 Uiso 1 1 calc R . .
C17 C 0.3230(3) -0.4394(2) 0.8237(3) 0.0580(8) Uani 1 1 d . . .
H17A H 0.3415 -0.4172 0.8853 0.087 Uiso 1 1 calc R . .
H17B H 0.3983 -0.4279 0.7607 0.087 Uiso 1 1 calc R . .
H17C H 0.2972 -0.5164 0.8382 0.087 Uiso 1 1 calc R . .
C18 C 0.5128(2) -0.05378(19) 0.7652(2) 0.0346(5) Uani 1 1 d . . .
H18A H 0.5004 -0.0484 0.8413 0.042 Uiso 1 1 calc R . .
H18B H 0.5776 -0.1081 0.7419 0.042 Uiso 1 1 calc R . .
C19 C 0.5770(2) 0.04949(19) 0.58683(19) 0.0336(5) Uani 1 1 d . . .
H19A H 0.5125 -0.0008 0.5808 0.040 Uiso 1 1 calc R . .
H19B H 0.6608 0.0214 0.5515 0.040 Uiso 1 1 calc R . .
C20 C 0.5651(2) 0.16257(19) 0.53026(18) 0.0329(5) Uani 1 1 d . . .
H20A H 0.6393 0.1795 0.4657 0.040 Uiso 1 1 calc R . .
H20B H 0.4892 0.1633 0.5078 0.040 Uiso 1 1 calc R . .
C21 C 0.6856(2) 0.0800(2) 0.7125(2) 0.0362(6) Uani 1 1 d . . .
H21A H 0.7368 0.0144 0.7060 0.043 Uiso 1 1 calc R . .
H21B H 0.6726 0.1015 0.7842 0.043 Uiso 1 1 calc R . .
C22 C 0.7573(2) 0.1716(2) 0.6278(2) 0.0406(6) Uani 1 1 d . . .
H22A H 0.7918 0.1417 0.5592 0.049 Uiso 1 1 calc R . .
H22B H 0.8296 0.1956 0.6477 0.049 Uiso 1 1 calc R . .
C23 C 0.6827(2) 0.2718(2) 0.6097(2) 0.0372(6) Uani 1 1 d . . .
H23A H 0.6721 0.3160 0.6687 0.045 Uiso 1 1 calc R . .
H23B H 0.7320 0.3163 0.5426 0.045 Uiso 1 1 calc R . .
C24 C 0.5085(2) 0.34947(19) 0.5626(2) 0.0351(6) Uani 1 1 d . . .
H24A H 0.5122 0.4055 0.6084 0.042 Uiso 1 1 calc R . .
H24B H 0.5647 0.3744 0.4895 0.042 Uiso 1 1 calc R . .
C25 C 0.3768(2) 0.33876(18) 0.56050(19) 0.0322(5) Uani 1 1 d . . .
C26 C 0.2804(2) 0.31227(18) 0.65709(19) 0.0324(5) Uani 1 1 d . . .
C27 C 0.1549(2) 0.30739(18) 0.6594(2) 0.0339(5) Uani 1 1 d . . .
C28 C 0.1305(2) 0.32676(19) 0.5632(2) 0.0357(6) Uani 1 1 d . . .
H28 H 0.0455 0.3237 0.5646 0.043 Uiso 1 1 calc R . .
C29 C 0.2244(2) 0.35049(19) 0.4646(2) 0.0354(6) Uani 1 1 d . . .
C30 C 0.3477(2) 0.35669(19) 0.4657(2) 0.0358(6) Uani 1 1 d . . .
H30 H 0.4138 0.3736 0.4002 0.043 Uiso 1 1 calc R . .
C31 C 0.0513(2) 0.2828(2) 0.7643(2) 0.0417(6) Uani 1 1 d . . .
H31A H 0.0652 0.2127 0.8004 0.063 Uiso 1 1 calc R . .
H31B H -0.0298 0.2800 0.7517 0.063 Uiso 1 1 calc R . .
H31C H 0.0510 0.3397 0.8092 0.063 Uiso 1 1 calc R . .
C32 C 0.1915(3) 0.3676(2) 0.3608(2) 0.0406(6) Uani 1 1 d . . .
C33 C 0.1256(3) 0.2638(3) 0.3494(3) 0.0605(8) Uani 1 1 d . . .
H33A H 0.1794 0.2020 0.3527 0.091 Uiso 1 1 calc R . .
H33B H 0.1099 0.2722 0.2808 0.091 Uiso 1 1 calc R . .
H33C H 0.0455 0.2512 0.4075 0.091 Uiso 1 1 calc R . .
C34 C 0.3081(3) 0.3928(3) 0.2626(2) 0.0595(8) Uani 1 1 d . . .
H34A H 0.3630 0.3306 0.2558 0.089 Uiso 1 1 calc R . .
H34B H 0.3535 0.4566 0.2702 0.089 Uiso 1 1 calc R . .
H34C H 0.2825 0.4073 0.1987 0.089 Uiso 1 1 calc R . .
C35 C 0.1045(3) 0.4633(2) 0.3628(2) 0.0474(7) Uani 1 1 d . . .
H35A H 0.0863 0.4753 0.2953 0.071 Uiso 1 1 calc R . .
H35B H 0.1457 0.5287 0.3725 0.071 Uiso 1 1 calc R . .
H35C H 0.0258 0.4474 0.4218 0.071 Uiso 1 1 calc R . .

loop_
_atom_site_aniso_label
_atom_site_aniso_U_11
_atom_site_aniso_U_22
_atom_site_aniso_U_33
_atom_site_aniso_U_23
_atom_site_aniso_U_13
_atom_site_aniso_U_12
Ti1 0.0332(3) 0.0280(2) 0.0255(2) -0.00539(16) -0.00554(18) -0.00210(17)
O1 0.0395(10) 0.0404(10) 0.0286(9) -0.0021(7) -0.0035(8) -0.0006(8)
N1 0.0311(11) 0.0323(10) 0.0289(10) -0.0048(8) -0.0082(9) -0.0035(8)
C1 0.0383(15) 0.0475(15) 0.0316(13) -0.0004(11) 0.0002(11) 0.0000(12)
O2 0.0451(11) 0.0389(9) 0.0291(9) -0.0084(7) -0.0122(8) -0.0051(8)
N2 0.0305(11) 0.0326(10) 0.0291(10) -0.0052(8) -0.0081(9) -0.0042(8)
C2 0.060(2) 0.065(2) 0.0465(18) -0.0099(15) 0.0068(15) 0.0070(16)
O3 0.0317(9) 0.0260(8) 0.0328(9) -0.0044(7) -0.0079(7) -0.0020(7)
C3 0.060(2) 0.0507(18) 0.0455(17) 0.0076(13) 0.0015(15) -0.0054(15)
O4 0.0390(10) 0.0289(8) 0.0300(9) -0.0070(7) -0.0067(7) 0.0014(7)
C4 0.0532(17) 0.0478(16) 0.0294(13) -0.0082(11) -0.0161(12) -0.0009(13)
C5 0.069(2) 0.123(3) 0.069(2) -0.061(2) -0.030(2) 0.024(2)
C6 0.061(2) 0.0517(17) 0.0541(18) -0.0118(14) -0.0298(16) -0.0047(14)
C7 0.0329(13) 0.0288(12) 0.0253(11) -0.0064(9) -0.0040(10) -0.0020(10)
C8 0.0320(13) 0.0316(12) 0.0300(12) -0.0063(10) -0.0069(10) -0.0011(10)
C9 0.0370(14) 0.0300(12) 0.0322(13) -0.0047(10) -0.0078(11) 0.0039(10)
C10 0.0355(14) 0.0306(12) 0.0312(13) -0.0070(10) -0.0026(11) -0.0011(10)
C11 0.0291(13) 0.0345(13) 0.0375(13) -0.0100(10) -0.0034(11) -0.0029(10)
C12 0.0294(13) 0.0314(12) 0.0314(12) -0.0079(10) -0.0050(10) 0.0004(10)
C13 0.0352(15) 0.0368(14) 0.0566(17) -0.0074(12) -0.0167(13) 0.0004(11)
C14 0.0420(15) 0.0311(13) 0.0403(14) -0.0043(11) -0.0033(12) -0.0044(11)
C15 0.080(3) 0.0409(17) 0.064(2) 0.0003(15) 0.0248(18) -0.0116(16)
C16 0.063(2) 0.0377(15) 0.064(2) -0.0144(14) -0.0173(17) -0.0062(14)
C17 0.070(2) 0.0285(14) 0.076(2) -0.0022(14) -0.0249(18) -0.0023(14)
C18 0.0347(14) 0.0300(12) 0.0385(14) -0.0049(10) -0.0110(11) 0.0027(10)
C19 0.0303(13) 0.0368(13) 0.0322(13) -0.0118(10) -0.0054(11) 0.0012(10)
C20 0.0307(13) 0.0405(14) 0.0253(12) -0.0091(10) -0.0039(10) -0.0023(10)
C21 0.0302(13) 0.0394(14) 0.0398(14) -0.0068(11) -0.0119(11) 0.0000(11)
C22 0.0335(14) 0.0458(15) 0.0431(15) -0.0034(12) -0.0135(12) -0.0073(11)
C23 0.0332(14) 0.0403(14) 0.0347(13) 0.0002(11) -0.0077(11) -0.0096(11)
C24 0.0374(14) 0.0324(13) 0.0326(13) 0.0017(10) -0.0095(11) -0.0055(10)
C25 0.0336(13) 0.0265(12) 0.0330(13) -0.0014(10) -0.0064(11) -0.0026(10)
C26 0.0409(15) 0.0229(11) 0.0317(13) -0.0059(9) -0.0086(11) 0.0016(10)
C27 0.0338(14) 0.0259(12) 0.0374(14) -0.0060(10) -0.0043(11) 0.0021(10)
C28 0.0310(13) 0.0294(12) 0.0443(15) -0.0058(11) -0.0083(11) 0.0026(10)
C29 0.0379(15) 0.0303(12) 0.0377(14) -0.0065(10) -0.0110(12) 0.0039(10)
C30 0.0375(14) 0.0337(13) 0.0314(13) -0.0021(10) -0.0052(11) 0.0001(10)
C31 0.0360(15) 0.0372(14) 0.0431(15) -0.0020(11) -0.0016(12) 0.0014(11)
C32 0.0399(15) 0.0455(15) 0.0385(14) -0.0116(12) -0.0136(12) 0.0083(12)
C33 0.070(2) 0.0548(19) 0.068(2) -0.0201(16) -0.0337(18) 0.0064(16)
C34 0.055(2) 0.086(2) 0.0372(16) -0.0091(15) -0.0141(14) 0.0172(17)
C35 0.0500(17) 0.0522(17) 0.0432(16) -0.0084(13) -0.0186(14) 0.0100(13)

loop_
_atom_type_symbol
_atom_type_description
_atom_type_scat_dispersion_real
_atom_type_scat_dispersion_imag
_atom_type_scat_source
C C 0.0033 0.0016 'International Tables Vol C Tables 4.2.6.8 and 6.1.1.4'
H H 0.0000 0.0000 'International Tables Vol C Tables 4.2.6.8 and 6.1.1.4'
O O 0.0106 0.0060 'International Tables Vol C Tables 4.2.6.8 and 6.1.1.4'
N N 0.0061 0.0033 'International Tables Vol C Tables 4.2.6.8 and 6.1.1.4'
Ti Ti 0.2776 0.4457 'International Tables Vol C Tables 4.2.6.8 and 6.1.1.4'

loop_
_geom_angle_atom_site_label_1
_geom_angle_atom_site_label_2
_geom_angle_atom_site_label_3
_geom_angle
_geom_angle_site_symmetry_1
_geom_angle_site_symmetry_3
O1 Ti1 O2 90.52(8) . .
O1 Ti1 O4 105.02(8) . .
O2 Ti1 O4 100.96(8) . .
O1 Ti1 O3 90.51(7) . .
O2 Ti1 O3 169.12(7) . .
O4 Ti1 O3 89.23(7) . .
O1 Ti1 N1 101.94(7) . .
O2 Ti1 N1 92.39(7) . .
O4 Ti1 N1 149.67(7) . .
O3 Ti1 N1 76.80(7) . .
O1 Ti1 N2 168.57(8) . .
O2 Ti1 N2 84.54(7) . .
O4 Ti1 N2 86.07(7) . .
O3 Ti1 N2 92.44(7) . .
N1 Ti1 N2 68.08(7) . .
C1 O1 Ti1 132.98(16) . .
C19 N1 C18 110.26(18) . .
C19 N1 C21 108.87(18) . .
C18 N1 C21 108.81(18) . .
C19 N1 Ti1 110.47(13) . .
C18 N1 Ti1 106.50(14) . .
C21 N1 Ti1 111.90(14) . .
O1 C1 C2 108.9(2) . .
O1 C1 C3 109.2(2) . .
C2 C1 C3 111.8(2) . .
O1 C1 H1 109.0 . .
C2 C1 H1 109.0 . .
C3 C1 H1 109.0 . .
C4 O2 Ti1 141.04(16) . .
C20 N2 C23 110.43(19) . .
C20 N2 C24 110.86(18) . .
C23 N2 C24 106.81(17) . .
C20 N2 Ti1 107.15(14) . .
C23 N2 Ti1 112.14(14) . .
C24 N2 Ti1 109.49(14) . .
C1 C2 H2A 109.5 . .
C1 C2 H2B 109.5 . .
H2A C2 H2B 109.5 . .
C1 C2 H2C 109.5 . .
H2A C2 H2C 109.5 . .
H2B C2 H2C 109.5 . .
C7 O3 Ti1 128.60(14) . .
C1 C3 H3A 109.5 . .
C1 C3 H3B 109.5 . .
H3A C3 H3B 109.5 . .
C1 C3 H3C 109.5 . .
H3A C3 H3C 109.5 . .
H3B C3 H3C 109.5 . .
C26 O4 Ti1 122.49(14) . .
O2 C4 C5 109.0(2) . .
O2 C4 C6 110.0(2) . .
C5 C4 C6 110.5(3) . .
O2 C4 H4 109.1 . .
C5 C4 H4 109.1 . .
C6 C4 H4 109.1 . .
C4 C5 H5A 109.5 . .
C4 C5 H5B 109.5 . .
H5A C5 H5B 109.5 . .
C4 C5 H5C 109.5 . .
H5A C5 H5C 109.5 . .
H5B C5 H5C 109.5 . .
C4 C6 H6A 109.5 . .
C4 C6 H6B 109.5 . .
H6A C6 H6B 109.5 . .
C4 C6 H6C 109.5 . .
H6A C6 H6C 109.5 . .
H6B C6 H6C 109.5 . .
O3 C7 C8 121.9(2) . .
O3 C7 C12 119.3(2) . .
C8 C7 C12 118.8(2) . .
C9 C8 C7 119.5(2) . .
C9 C8 C18 117.5(2) . .
C7 C8 C18 123.0(2) . .
C10 C9 C8 122.8(2) . .
C10 C9 H9 118.6 . .
C8 C9 H9 118.6 . .
C9 C10 C11 116.1(2) . .
C9 C10 C14 123.8(2) . .
C11 C10 C14 120.0(2) . .
C12 C11 C10 123.4(2) . .
C12 C11 H11 118.3 . .
C10 C11 H11 118.3 . .
C11 C12 C7 119.1(2) . .
C11 C12 C13 121.4(2) . .
C7 C12 C13 119.4(2) . .
C12 C13 H13A 109.5 . .
C12 C13 H13B 109.5 . .
H13A C13 H13B 109.5 . .
C12 C13 H13C 109.5 . .
H13A C13 H13C 109.5 . .
H13B C13 H13C 109.5 . .
C15 C14 C17 109.6(3) . .
C15 C14 C10 109.3(2) . .
C17 C14 C10 112.7(2) . .
C15 C14 C16 108.8(3) . .
C17 C14 C16 106.4(2) . .
C10 C14 C16 109.9(2) . .
C14 C15 H15A 109.5 . .
C14 C15 H15B 109.5 . .
H15A C15 H15B 109.5 . .
C14 C15 H15C 109.5 . .
H15A C15 H15C 109.5 . .
H15B C15 H15C 109.5 . .
C14 C16 H16A 109.5 . .
C14 C16 H16B 109.5 . .
H16A C16 H16B 109.5 . .
C14 C16 H16C 109.5 . .
H16A C16 H16C 109.5 . .
H16B C16 H16C 109.5 . .
C14 C17 H17A 109.5 . .
C14 C17 H17B 109.5 . .
H17A C17 H17B 109.5 . .
C14 C17 H17C 109.5 . .
H17A C17 H17C 109.5 . .
H17B C17 H17C 109.5 . .
N1 C18 C8 114.10(19) . .
N1 C18 H18A 108.7 . .
C8 C18 H18A 108.7 . .
N1 C18 H18B 108.7 . .
C8 C18 H18B 108.7 . .
H18A C18 H18B 107.6 . .
N1 C19 C20 111.16(18) . .
N1 C19 H19A 109.4 . .
C20 C19 H19A 109.4 . .
N1 C19 H19B 109.4 . .
C20 C19 H19B 109.4 . .
H19A C19 H19B 108.0 . .
N2 C20 C19 110.11(18) . .
N2 C20 H20A 109.6 . .
C19 C20 H20A 109.6 . .
N2 C20 H20B 109.6 . .
C19 C20 H20B 109.6 . .
H20A C20 H20B 108.2 . .
N1 C21 C22 112.02(19) . .
N1 C21 H21A 109.2 . .
C22 C21 H21A 109.2 . .
N1 C21 H21B 109.2 . .
C22 C21 H21B 109.2 . .
H21A C21 H21B 107.9 . .
C21 C22 C23 116.7(2) . .
C21 C22 H22A 108.1 . .
C23 C22 H22A 108.1 . .
C21 C22 H22B 108.1 . .
C23 C22 H22B 108.1 . .
H22A C22 H22B 107.3 . .
N2 C23 C22 114.0(2) . .
N2 C23 H23A 108.8 . .
C22 C23 H23A 108.8 . .
N2 C23 H23B 108.8 . .
C22 C23 H23B 108.8 . .
H23A C23 H23B 107.6 . .
C25 C24 N2 113.23(19) . .
C25 C24 H24A 108.9 . .
N2 C24 H24A 108.9 . .
C25 C24 H24B 108.9 . .
N2 C24 H24B 108.9 . .
H24A C24 H24B 107.7 . .
C26 C25 C30 119.6(2) . .
C26 C25 C24 118.4(2) . .
C30 C25 C24 122.1(2) . .
O4 C26 C25 118.7(2) . .
O4 C26 C27 121.1(2) . .
C25 C26 C27 120.2(2) . .
C28 C27 C26 118.1(2) . .
C28 C27 C31 122.0(2) . .
C26 C27 C31 119.9(2) . .
C27 C28 C29 123.4(2) . .
C27 C28 H28 118.3 . .
C29 C28 H28 118.3 . .
C30 C29 C28 116.8(2) . .
C30 C29 C32 122.3(2) . .
C28 C29 C32 120.9(2) . .
C29 C30 C25 121.8(2) . .
C29 C30 H30 119.1 . .
C25 C30 H30 119.1 . .
C27 C31 H31A 109.5 . .
C27 C31 H31B 109.5 . .
H31A C31 H31B 109.5 . .
C27 C31 H31C 109.5 . .
H31A C31 H31C 109.5 . .
H31B C31 H31C 109.5 . .
C34 C32 C35 107.4(2) . .
C34 C32 C29 112.2(2) . .
C35 C32 C29 110.0(2) . .
C34 C32 C33 108.4(2) . .
C35 C32 C33 109.8(2) . .
C29 C32 C33 109.1(2) . .
C32 C33 H33A 109.5 . .
C32 C33 H33B 109.5 . .
H33A C33 H33B 109.5 . .
C32 C33 H33C 109.5 . .
H33A C33 H33C 109.5 . .
H33B C33 H33C 109.5 . .
C32 C34 H34A 109.5 . .
C32 C34 H34B 109.5 . .
H34A C34 H34B 109.5 . .
C32 C34 H34C 109.5 . .
H34A C34 H34C 109.5 . .
H34B C34 H34C 109.5 . .
C32 C35 H35A 109.5 . .
C32 C35 H35B 109.5 . .
H35A C35 H35B 109.5 . .
C32 C35 H35C 109.5 . .
H35A C35 H35C 109.5 . .
H35B C35 H35C 109.5 . .

loop_
_geom_bond_atom_site_label_1
_geom_bond_atom_site_label_2
_geom_bond_distance
_geom_bond_site_symmetry_2
Ti1 O1 1.8310(17) .
Ti1 O2 1.8375(16) .
Ti1 O4 1.8834(17) .
Ti1 O3 1.9568(16) .
Ti1 N1 2.285(2) .
Ti1 N2 2.349(2) .
O1 C1 1.429(3) .
N1 C19 1.493(3) .
N1 C18 1.494(3) .
N1 C21 1.498(3) .
C1 C2 1.514(4) .
C1 C3 1.514(4) .
C1 H1 1.0000 .
O2 C4 1.418(3) .
N2 C20 1.486(3) .
N2 C23 1.494(3) .
N2 C24 1.497(3) .
C2 H2A 0.9800 .
C2 H2B 0.9800 .
C2 H2C 0.9800 .
O3 C7 1.343(3) .
C3 H3A 0.9800 .
C3 H3B 0.9800 .
C3 H3C 0.9800 .
O4 C26 1.358(3) .
C4 C5 1.505(4) .
C4 C6 1.523(4) .
C4 H4 1.0000 .
C5 H5A 0.9800 .
C5 H5B 0.9800 .
C5 H5C 0.9800 .
C6 H6A 0.9800 .
C6 H6B 0.9800 .
C6 H6C 0.9800 .
C7 C8 1.407(3) .
C7 C12 1.412(3) .
C8 C9 1.403(3) .
C8 C18 1.514(3) .
C9 C10 1.386(3) .
C9 H9 0.9500 .
C10 C11 1.403(3) .
C10 C14 1.529(3) .
C11 C12 1.386(3) .
C11 H11 0.9500 .
C12 C13 1.504(3) .
C13 H13A 0.9800 .
C13 H13B 0.9800 .
C13 H13C 0.9800 .
C14 C15 1.522(4) .
C14 C17 1.526(4) .
C14 C16 1.539(4) .
C15 H15A 0.9800 .
C15 H15B 0.9800 .
C15 H15C 0.9800 .
C16 H16A 0.9800 .
C16 H16B 0.9800 .
C16 H16C 0.9800 .
C17 H17A 0.9800 .
C17 H17B 0.9800 .
C17 H17C 0.9800 .
C18 H18A 0.9900 .
C18 H18B 0.9900 .
C19 C20 1.539(3) .
C19 H19A 0.9900 .
C19 H19B 0.9900 .
C20 H20A 0.9900 .
C20 H20B 0.9900 .
C21 C22 1.531(4) .
C21 H21A 0.9900 .
C21 H21B 0.9900 .
C22 C23 1.534(4) .
C22 H22A 0.9900 .
C22 H22B 0.9900 .
C23 H23A 0.9900 .
C23 H23B 0.9900 .
C24 C25 1.497(3) .
C24 H24A 0.9900 .
C24 H24B 0.9900 .
C25 C26 1.396(3) .
C25 C30 1.398(3) .
C26 C27 1.402(3) .
C27 C28 1.389(3) .
C27 C31 1.506(3) .
C28 C29 1.397(4) .
C28 H28 0.9500 .
C29 C30 1.392(4) .
C29 C32 1.536(3) .
C30 H30 0.9500 .
C31 H31A 0.9800 .
C31 H31B 0.9800 .
C31 H31C 0.9800 .
C32 C34 1.529(4) .
C32 C35 1.532(4) .
C32 C33 1.539(4) .
C33 H33A 0.9800 .
C33 H33B 0.9800 .
C33 H33C 0.9800 .
C34 H34A 0.9800 .
C34 H34B 0.9800 .
C34 H34C 0.9800 .
C35 H35A 0.9800 .
C35 H35B 0.9800 .
C35 H35C 0.9800 .
